data_4028553
loop_
_publ_author_name
'Styliana I. Mirallai'
'Maria Manoli'
'Panayiotis A. Koutentis'

_publ_section_title
;
 Reactions of Tetracyanoethylene with N'-Arylbenzamidines: A Route to
 2-Phenyl-3H-imidazo[4,5-b]quinoline-9-carbonitriles
;
_journal_name_full 'Journal of Organic Chemistry'
_journal_page_first 8655
_journal_page_last 8668
_journal_paper_doi 10.1021/jo4013699
_journal_volume 78
_journal_year 2013
_chemical_formula_moiety 'C19 H13 N5'
_chemical_formula_sum 'C19 H13 N5'
_chemical_formula_weight 311.34
_chemical_name_systematic
; 
 ? 
;
_space_group_IT_number 15
_symmetry_cell_setting monoclinic
_symmetry_space_group_name_Hall '-C 2yc'
_symmetry_space_group_name_H-M 'C 1 2/c 1'
_atom_sites_solution_hydrogens geom
_atom_sites_solution_primary direct
_atom_sites_solution_secondary difmap
_audit_creation_method SHELXL-97
_cell_angle_alpha 90.00
_cell_angle_beta 108.737(12)
_cell_angle_gamma 90.00
_cell_formula_units_Z 8
_cell_length_a 18.0008(18)
_cell_length_b 12.1839(12)
_cell_length_c 14.6705(19)
_cell_measurement_reflns_used 2012
_cell_measurement_temperature 100.05(10)
_cell_measurement_theta_max 67.5231
_cell_measurement_theta_min 3.1783
_cell_volume 3047.0(6)
_computing_structure_refinement 'SHELXL-97 (Sheldrick, 1997)'
_computing_structure_solution 'SHELXS-97 (Sheldrick, 1990)'
_diffrn_ambient_temperature 100(2)
_diffrn_detector_area_resol_mean 10.4223
_diffrn_measured_fraction_theta_full 0.993
_diffrn_measured_fraction_theta_max 0.993
_diffrn_measurement_device_type 'SuperNova, Dual, Cu at zero, Atlas'
_diffrn_measurement_method '\w scans'
_diffrn_radiation_monochromator mirror
_diffrn_radiation_source 'SuperNova (Cu) x-ray Source'
_diffrn_radiation_type CuK\a
_diffrn_radiation_wavelength 1.54184
_diffrn_reflns_av_R_equivalents 0.0180
_diffrn_reflns_av_sigmaI/netI 0.0211
_diffrn_reflns_limit_h_max 21
_diffrn_reflns_limit_h_min -16
_diffrn_reflns_limit_k_max 13
_diffrn_reflns_limit_k_min -14
_diffrn_reflns_limit_l_max 14
_diffrn_reflns_limit_l_min -17
_diffrn_reflns_number 5111
_diffrn_reflns_theta_full 66.97
_diffrn_reflns_theta_max 66.97
_diffrn_reflns_theta_min 4.97
_exptl_absorpt_coefficient_mu 0.678
_exptl_absorpt_correction_T_max 1.00000
_exptl_absorpt_correction_T_min 0.87045
_exptl_absorpt_correction_type multi-scan
_exptl_absorpt_process_details 'empirical absorption correction (CrysAlis RED, Oxford Diffraction)'
_exptl_crystal_colour orange
_exptl_crystal_density_diffrn 1.357
_exptl_crystal_description rod
_exptl_crystal_F_000 1296
_exptl_crystal_size_max 0.15
_exptl_crystal_size_mid 0.04
_exptl_crystal_size_min 0.03
_refine_diff_density_max 0.394
_refine_diff_density_min -0.296
_refine_diff_density_rms 0.060
_refine_ls_extinction_method none
_refine_ls_goodness_of_fit_ref 1.041
_refine_ls_hydrogen_treatment constr
_refine_ls_matrix_type full
_refine_ls_number_parameters 217
_refine_ls_number_reflns 2688
_refine_ls_number_restraints 0
_refine_ls_restrained_S_all 1.041
_refine_ls_R_factor_all 0.0594
_refine_ls_R_factor_gt 0.0538
_refine_ls_shift/su_max 0.000
_refine_ls_shift/su_mean 0.000
_refine_ls_structure_factor_coef Fsqd
_refine_ls_weighting_details 'calc w=1/[\s^2^(Fo^2^)+(0.1032P)^2^+1.8353P] where P=(Fo^2^+2Fc^2^)/3'
_refine_ls_weighting_scheme calc
_refine_ls_wR_factor_gt 0.1482
_refine_ls_wR_factor_ref 0.1536
_reflns_number_gt 2367
_reflns_number_total 2688
_reflns_threshold_expression >2sigma(I)
_cod_data_source_file jo4013699_si_004.cif
_cod_data_source_block shelxl
_cod_original_sg_symbol_H-M 'C 2/c'
_cod_database_code 4028553

loop_
_symmetry_equiv_pos_as_xyz
'x, y, z'
'-x, y, -z+1/2'
'x+1/2, y+1/2, z'
'-x+1/2, y+1/2, -z+1/2'
'-x, -y, -z'
'x, -y, z-1/2'
'-x+1/2, -y+1/2, -z'
'x+1/2, -y+1/2, z-1/2'

loop_
_atom_site_label
_atom_site_type_symbol
_atom_site_fract_x
_atom_site_fract_y
_atom_site_fract_z
_atom_site_U_iso_or_equiv
_atom_site_adp_type
_atom_site_occupancy
_atom_site_symmetry_multiplicity
_atom_site_calc_flag
_atom_site_refinement_flags
C1 C 0.46732(10) 0.29502(15) 0.12595(12) 0.0266(4) Uani 1 1 d .
C2 C 0.54105(10) 0.43940(14) 0.15785(12) 0.0266(4) Uani 1 1 d .
C3 C 0.46072(10) 0.47550(15) 0.09789(12) 0.0261(4) Uani 1 1 d .
C4 C 0.43853(10) 0.57984(15) 0.06579(13) 0.0283(4) Uani 1 1 d .
C5 C 0.49499(11) 0.66716(15) 0.08529(13) 0.0298(4) Uani 1 1 d .
C6 C 0.36079(11) 0.61327(14) 0.00949(13) 0.0290(4) Uani 1 1 d .
C7 C 0.33907(10) 0.36975(15) 0.00954(13) 0.0291(4) Uani 1 1 d .
H7A H 0.3204 0.2962 0.0113 0.044 Uiso 1 1 calc R
H7B H 0.3422 0.3848 -0.0533 0.044 Uiso 1 1 calc R
H7C H 0.3035 0.4206 0.0236 0.044 Uiso 1 1 calc R
C8 C 0.67156(10) 0.48435(15) 0.25234(12) 0.0264(4) Uani 1 1 d .
C9 C 0.70946(11) 0.38304(15) 0.25671(13) 0.0283(4) Uani 1 1 d .
H9 H 0.6839 0.3251 0.2180 0.034 Uiso 1 1 calc R
C10 C 0.78535(11) 0.36971(16) 0.31914(13) 0.0309(4) Uani 1 1 d .
H10 H 0.8109 0.3029 0.3211 0.037 Uiso 1 1 calc R
C11 C 0.82358(11) 0.45487(17) 0.37866(13) 0.0324(4) Uani 1 1 d .
H11 H 0.8738 0.4443 0.4217 0.039 Uiso 1 1 calc R
C12 C 0.78678(11) 0.55568(17) 0.37383(14) 0.0343(4) Uani 1 1 d .
H12 H 0.8123 0.6129 0.4135 0.041 Uiso 1 1 calc R
C13 C 0.71184(11) 0.57119(15) 0.30979(13) 0.0305(4) Uani 1 1 d .
H13 H 0.6882 0.6397 0.3049 0.037 Uiso 1 1 calc R
C14 C 0.44071(10) 0.18145(14) 0.12619(12) 0.0272(4) Uani 1 1 d .
C15 C 0.36867(11) 0.15558(15) 0.13854(13) 0.0292(4) Uani 1 1 d .
H15 H 0.3348 0.2114 0.1431 0.035 Uiso 1 1 calc R
C16 C 0.34784(11) 0.04701(16) 0.14401(13) 0.0311(4) Uani 1 1 d .
H16 H 0.3003 0.0300 0.1530 0.037 Uiso 1 1 calc R
C17 C 0.39771(11) -0.03616(16) 0.13603(13) 0.0339(4) Uani 1 1 d .
H17 H 0.3831 -0.1091 0.1381 0.041 Uiso 1 1 calc R
C18 C 0.46984(11) -0.01092(16) 0.12487(14) 0.0339(4) Uani 1 1 d .
H18 H 0.5034 -0.0671 0.1202 0.041 Uiso 1 1 calc R
C19 C 0.49156(11) 0.09723(16) 0.12068(13) 0.0311(4) Uani 1 1 d .
H19 H 0.5400 0.1139 0.1142 0.037 Uiso 1 1 calc R
N1 N 0.41701(9) 0.38138(12) 0.08133(11) 0.0265(4) Uani 1 1 d .
N2 N 0.53985(9) 0.32562(12) 0.16902(10) 0.0276(4) Uani 1 1 d .
N3 N 0.59534(9) 0.50970(12) 0.19333(10) 0.0274(4) Uani 1 1 d .
N4 N 0.53584(10) 0.74174(13) 0.09324(13) 0.0363(4) Uani 1 1 d .
N5 N 0.30035(10) 0.64608(14) -0.03573(12) 0.0362(4) Uani 1 1 d .

loop_
_atom_site_aniso_label
_atom_site_aniso_U_11
_atom_site_aniso_U_22
_atom_site_aniso_U_33
_atom_site_aniso_U_23
_atom_site_aniso_U_13
_atom_site_aniso_U_12
C1 0.0290(9) 0.0261(9) 0.0240(8) -0.0007(7) 0.0076(7) 0.0003(7)
C2 0.0293(9) 0.0261(9) 0.0238(8) 0.0000(7) 0.0077(7) 0.0011(7)
C3 0.0264(9) 0.0288(9) 0.0229(8) -0.0014(7) 0.0077(7) 0.0002(7)
C4 0.0295(9) 0.0271(9) 0.0274(9) -0.0009(7) 0.0078(7) -0.0019(7)
C5 0.0330(9) 0.0258(9) 0.0306(9) 0.0015(7) 0.0101(8) 0.0035(8)
C6 0.0340(10) 0.0251(9) 0.0285(9) 0.0005(7) 0.0108(8) 0.0004(7)
C7 0.0280(9) 0.0278(9) 0.0287(9) -0.0003(7) 0.0052(8) 0.0010(7)
C8 0.0278(9) 0.0291(9) 0.0226(8) 0.0034(7) 0.0085(7) -0.0019(7)
C9 0.0297(9) 0.0280(9) 0.0269(9) 0.0004(7) 0.0086(8) -0.0014(7)
C10 0.0300(9) 0.0330(10) 0.0306(9) 0.0039(7) 0.0109(8) 0.0023(7)
C11 0.0251(9) 0.0426(11) 0.0285(9) 0.0033(8) 0.0072(7) -0.0021(8)
C12 0.0323(10) 0.0390(11) 0.0303(9) -0.0038(8) 0.0081(8) -0.0085(8)
C13 0.0309(9) 0.0295(10) 0.0318(9) -0.0001(7) 0.0112(8) -0.0020(7)
C14 0.0301(9) 0.0247(9) 0.0247(8) -0.0014(7) 0.0058(7) -0.0007(7)
C15 0.0291(9) 0.0290(9) 0.0274(9) -0.0014(7) 0.0063(7) 0.0012(7)
C16 0.0294(9) 0.0324(9) 0.0291(9) 0.0008(7) 0.0061(7) -0.0042(7)
C17 0.0382(10) 0.0259(9) 0.0340(10) 0.0001(7) 0.0065(8) -0.0037(7)
C18 0.0368(10) 0.0268(9) 0.0372(10) 0.0001(7) 0.0104(8) 0.0052(7)
C19 0.0280(9) 0.0304(9) 0.0337(9) 0.0004(7) 0.0081(8) 0.0005(7)
N1 0.0267(8) 0.0241(7) 0.0272(7) -0.0012(6) 0.0063(6) 0.0000(6)
N2 0.0283(8) 0.0250(7) 0.0275(7) 0.0000(6) 0.0060(6) -0.0006(6)
N3 0.0276(8) 0.0293(8) 0.0241(7) 0.0004(6) 0.0066(6) -0.0010(6)
N4 0.0362(9) 0.0261(8) 0.0455(10) 0.0000(7) 0.0115(8) 0.0004(7)
N5 0.0363(9) 0.0344(9) 0.0366(9) 0.0027(7) 0.0099(8) 0.0037(7)

loop_
_atom_type_symbol
_atom_type_description
_atom_type_scat_dispersion_real
_atom_type_scat_dispersion_imag
_atom_type_scat_source
C C 0.0181 0.0091 'International Tables Vol C Tables 4.2.6.8 and 6.1.1.4'
H H 0.0000 0.0000 'International Tables Vol C Tables 4.2.6.8 and 6.1.1.4'
N N 0.0311 0.0180 'International Tables Vol C Tables 4.2.6.8 and 6.1.1.4'

loop_
_geom_angle_atom_site_label_1
_geom_angle_atom_site_label_2
_geom_angle_atom_site_label_3
_geom_angle
N2 C1 N1 113.91(16)
N2 C1 C14 122.98(16)
N1 C1 C14 123.10(15)
N3 C2 N2 131.00(17)
N3 C2 C3 120.69(16)
N2 C2 C3 108.18(15)
N1 C3 C4 129.01(16)
N1 C3 C2 104.48(15)
C4 C3 C2 126.49(16)
C3 C4 C5 120.64(16)
C3 C4 C6 125.69(16)
C5 C4 C6 113.65(16)
N4 C5 C4 173.6(2)
N5 C6 C4 176.0(2)
N1 C7 H7A 109.5
N1 C7 H7B 109.5
H7A C7 H7B 109.5
N1 C7 H7C 109.5
H7A C7 H7C 109.5
H7B C7 H7C 109.5
C13 C8 N3 114.83(16)
C13 C8 C9 119.15(16)
N3 C8 C9 126.01(16)
C10 C9 C8 119.64(16)
C10 C9 H9 120.2
C8 C9 H9 120.2
C11 C10 C9 120.77(17)
C11 C10 H10 119.6
C9 C10 H10 119.6
C12 C11 C10 119.86(17)
C12 C11 H11 120.1
C10 C11 H11 120.1
C11 C12 C13 120.00(18)
C11 C12 H12 120.0
C13 C12 H12 120.0
C12 C13 C8 120.49(18)
C12 C13 H13 119.8
C8 C13 H13 119.8
C19 C14 C15 119.59(17)
C19 C14 C1 118.27(16)
C15 C14 C1 121.98(16)
C16 C15 C14 120.09(17)
C16 C15 H15 120.0
C14 C15 H15 120.0
C17 C16 C15 119.99(18)
C17 C16 H16 120.0
C15 C16 H16 120.0
C16 C17 C18 120.16(18)
C16 C17 H17 119.9
C18 C17 H17 119.9
C19 C18 C17 120.21(18)
C19 C18 H18 119.9
C17 C18 H18 119.9
C18 C19 C14 119.92(17)
C18 C19 H19 120.0
C14 C19 H19 120.0
C3 N1 C1 107.29(14)
C3 N1 C7 124.89(14)
C1 N1 C7 125.96(14)
C1 N2 C2 106.07(15)
C2 N3 C8 124.94(16)

loop_
_geom_bond_atom_site_label_1
_geom_bond_atom_site_label_2
_geom_bond_distance
C1 N2 1.309(2)
C1 N1 1.405(2)
C1 C14 1.465(2)
C2 N3 1.278(2)
C2 N2 1.397(2)
C2 C3 1.497(2)
C3 N1 1.368(2)
C3 C4 1.370(3)
C4 C5 1.435(2)
C4 C6 1.437(2)
C5 N4 1.151(2)
C6 N5 1.149(3)
C7 N1 1.466(2)
C7 H7A 0.9600
C7 H7B 0.9600
C7 H7C 0.9600
C8 C13 1.401(3)
C8 N3 1.401(2)
C8 C9 1.402(3)
C9 C10 1.388(3)
C9 H9 0.9300
C10 C11 1.388(3)
C10 H10 0.9300
C11 C12 1.387(3)
C11 H11 0.9300
C12 C13 1.387(3)
C12 H12 0.9300
C13 H13 0.9300
C14 C19 1.395(3)
C14 C15 1.402(3)
C15 C16 1.384(3)
C15 H15 0.9300
C16 C17 1.383(3)
C16 H16 0.9300
C17 C18 1.394(3)
C17 H17 0.9300
C18 C19 1.381(3)
C18 H18 0.9300
C19 H19 0.9300
